data_7006451
loop_
_publ_author_name
'Liu, C. W.'
'Lobana, Tarlok S.'
'Santra, Bidyut K.'
'Hung, Chiu-Mine'
'Liu, Hong-Yuan'
'Liaw, Ben-Jie'
'Wang, Ju-Chun'

_publ_section_title
;
 Coordination chemistry of Group 12 metals with phosphorodiselenoates:
 syntheses, structures and VT 31P NMR study of monomer-dimer exchange
 equilibrium.
;
_journal_issue 4
_journal_name_full 'Dalton transactions (Cambridge, England : 2003)'
_journal_page_first 560
_journal_page_last 570
_journal_paper_doi 10.1039/b510728h
_journal_year 2006
_chemical_formula_sum 'C8 H20 Cd O4 P2 Se4'
_chemical_formula_weight 670.42
_chemical_name_systematic
;
?
;
_space_group_IT_number 88
_symmetry_cell_setting tetragonal
_symmetry_space_group_name_Hall '-I 4ad'
_symmetry_space_group_name_H-M 'I 41/a :2'
_atom_sites_solution_hydrogens geom
_atom_sites_solution_primary direct
_atom_sites_solution_secondary difmap
_audit_creation_method SHELXL-97
_cell_angle_alpha 90.00
_cell_angle_beta 90.00
_cell_angle_gamma 90.00
_cell_formula_units_Z 4
_cell_length_a 20.798(3)
_cell_length_b 20.798(3)
_cell_length_c 4.4144(14)
_cell_measurement_reflns_used 733
_cell_measurement_temperature 298(2)
_cell_measurement_theta_max 24.94
_cell_measurement_theta_min 2.77
_cell_volume 1909.5(7)
_computing_cell_refinement 'Bruker SMART'
_computing_data_collection 'Bruker SMART'
_computing_data_reduction 'Bruker SAINT'
_computing_molecular_graphics 'Bruker SHELXTL'
_computing_publication_material 'Bruker SHELXTL'
_computing_structure_refinement 'SHELXL-97 (Sheldrick, 1997)'
_computing_structure_solution 'SHELXS-97 (Sheldrick, 1990)'
_diffrn_ambient_temperature 298(2)
_diffrn_measured_fraction_theta_full 0.961
_diffrn_measured_fraction_theta_max 0.961
_diffrn_measurement_device_type 'CCD area detector'
_diffrn_measurement_method 'phi and omega scans'
_diffrn_radiation_monochromator graphite
_diffrn_radiation_source 'fine-focus sealed tube'
_diffrn_radiation_type MoK\a
_diffrn_radiation_wavelength 0.71073
_diffrn_reflns_av_R_equivalents 0.0523
_diffrn_reflns_av_sigmaI/netI 0.0485
_diffrn_reflns_limit_h_max 4
_diffrn_reflns_limit_h_min -24
_diffrn_reflns_limit_k_max 17
_diffrn_reflns_limit_k_min -24
_diffrn_reflns_limit_l_max 4
_diffrn_reflns_limit_l_min -5
_diffrn_reflns_number 1739
_diffrn_reflns_theta_full 24.99
_diffrn_reflns_theta_max 24.99
_diffrn_reflns_theta_min 2.77
_exptl_absorpt_coefficient_mu 8.940
_exptl_absorpt_correction_T_max 0.9703
_exptl_absorpt_correction_T_min 0.6166
_exptl_absorpt_correction_type empirical
_exptl_crystal_colour 'light yellow'
_exptl_crystal_density_diffrn 2.332
_exptl_crystal_density_meas 0
_exptl_crystal_density_method 'not measured'
_exptl_crystal_description needle
_exptl_crystal_F_000 1256
_exptl_crystal_size_max 0.30
_exptl_crystal_size_mid 0.02
_exptl_crystal_size_min 0.02
_refine_diff_density_max 0.832
_refine_diff_density_min -0.452
_refine_diff_density_rms 0.138
_refine_ls_extinction_method none
_refine_ls_goodness_of_fit_ref 1.072
_refine_ls_hydrogen_treatment mixed
_refine_ls_matrix_type full
_refine_ls_number_parameters 57
_refine_ls_number_reflns 812
_refine_ls_number_restraints 0
_refine_ls_restrained_S_all 1.072
_refine_ls_R_factor_all 0.0739
_refine_ls_R_factor_gt 0.0509
_refine_ls_shift/su_max 0.000
_refine_ls_shift/su_mean 0.000
_refine_ls_structure_factor_coef Fsqd
_refine_ls_weighting_details 'calc w=1/[\s^2^(Fo^2^)+(0.0651P)^2^+8.9684P] where P=(Fo^2^+2Fc^2^)/3'
_refine_ls_weighting_scheme calc
_refine_ls_wR_factor_gt 0.1226
_refine_ls_wR_factor_ref 0.1317
_reflns_number_gt 600
_reflns_number_total 812
_reflns_threshold_expression >2sigma(I)
_cod_data_source_file b510728h.txt
_cod_data_source_block compound_1
_cod_depositor_comments
;
The following automatic conversions were performed:
'_symmetry_cell_setting' value 'Tetragonal' changed to 'tetragonal'
according to '/home/saulius/struct/CIF-dictionaries/cif_core.dic'
dictionary named 'cif_core.dic' version 2.4.1 from 2010-06-29.

Automatic conversion script
Id: cif_fix_enum 1527 2010-12-29 10:47:43Z saulius 
;
_cod_original_cell_volume 1909.4(7)
_cod_original_sg_symbol_H-M I4(1)/a
_cod_database_code 7006451

loop_
_symmetry_equiv_pos_as_xyz
'x, y, z'
'-x+1/2, -y, z+1/2'
'-y+3/4, x+1/4, z+1/4'
'y+3/4, -x+3/4, z+3/4'
'x+1/2, y+1/2, z+1/2'
'-x+1, -y+1/2, z+1'
'-y+5/4, x+3/4, z+3/4'
'y+5/4, -x+5/4, z+5/4'
'-x, -y, -z'
'x-1/2, y, -z-1/2'
'y-3/4, -x-1/4, -z-1/4'
'-y-3/4, x-3/4, -z-3/4'
'-x+1/2, -y+1/2, -z+1/2'
'x, y+1/2, -z'
'y-1/4, -x+1/4, -z+1/4'
'-y-1/4, x-1/4, -z-1/4'

loop_
_atom_site_label
_atom_site_type_symbol
_atom_site_fract_x
_atom_site_fract_y
_atom_site_fract_z
_atom_site_U_iso_or_equiv
_atom_site_adp_type
_atom_site_occupancy
_atom_site_symmetry_multiplicity
_atom_site_calc_flag
_atom_site_refinement_flags
_atom_site_disorder_assembly
_atom_site_disorder_group
Cd1 Cd 0.5000 0.2500 0.8750 0.0496(5) Uani 1 4 d S . .
Se1 Se 0.60429(4) 0.29372(5) 1.1661(3) 0.0604(4) Uani 1 1 d . . .
P1 P 0.5523(2) 0.3776(2) 1.3734(11) 0.0474(12) Uani 0.50 1 d P . .
O1 O 0.6020(5) 0.4069(5) 1.609(3) 0.052(3) Uani 0.50 1 d P . .
O2 O 0.5365(5) 0.4333(6) 1.143(3) 0.056(3) Uani 0.50 1 d P . .
C1 C 0.5813(7) 0.4602(7) 1.805(5) 0.128(6) Uani 1 1 d . . .
C2 C 0.6283(13) 0.4876(10) 1.963(6) 0.200(12) Uani 1 1 d . . .

loop_
_atom_site_aniso_label
_atom_site_aniso_U_11
_atom_site_aniso_U_22
_atom_site_aniso_U_33
_atom_site_aniso_U_23
_atom_site_aniso_U_13
_atom_site_aniso_U_12
Cd1 0.0420(5) 0.0420(5) 0.0646(10) 0.000 0.000 0.000
Se1 0.0448(6) 0.0602(6) 0.0763(8) -0.0019(5) -0.0053(5) -0.0078(4)
P1 0.040(2) 0.034(2) 0.068(4) -0.004(2) 0.003(2) -0.0017(17)
O1 0.048(6) 0.044(6) 0.064(9) -0.009(6) -0.007(6) -0.003(5)
O2 0.046(6) 0.052(7) 0.069(9) 0.032(6) 0.013(6) 0.009(5)
C1 0.082(9) 0.088(9) 0.213(18) -0.075(11) -0.022(11) 0.017(7)
C2 0.26(3) 0.123(14) 0.22(2) -0.086(16) -0.11(2) 0.042(18)

loop_
_atom_type_symbol
_atom_type_description
_atom_type_scat_dispersion_real
_atom_type_scat_dispersion_imag
_atom_type_scat_source
C C 0.0033 0.0016 'International Tables Vol C Tables 4.2.6.8 and 6.1.1.4'
H H 0.0000 0.0000 'International Tables Vol C Tables 4.2.6.8 and 6.1.1.4'
O O 0.0106 0.0060 'International Tables Vol C Tables 4.2.6.8 and 6.1.1.4'
P P 0.1023 0.0942 'International Tables Vol C Tables 4.2.6.8 and 6.1.1.4'
Se Se -0.0929 2.2259 'International Tables Vol C Tables 4.2.6.8 and 6.1.1.4'
Cd Cd -0.8075 1.2024 'International Tables Vol C Tables 4.2.6.8 and 6.1.1.4'

loop_
_geom_angle_atom_site_label_1
_geom_angle_atom_site_label_2
_geom_angle_atom_site_label_3
_geom_angle
_geom_angle_site_symmetry_1
_geom_angle_site_symmetry_3
_geom_angle_publ_flag
Se1 Cd1 Se1 103.29(2) . 11_667 ?
Se1 Cd1 Se1 122.69(5) . 6_554 ?
Se1 Cd1 Se1 103.29(2) 11_667 6_554 ?
Se1 Cd1 Se1 103.29(2) . 16_657 ?
Se1 Cd1 Se1 122.69(5) 11_667 16_657 ?
Se1 Cd1 Se1 103.29(2) 6_554 16_657 ?
P1 Se1 P1 128.57(12) . 11_668 ?
P1 Se1 Cd1 93.99(12) . . ?
P1 Se1 Cd1 94.09(12) 11_668 . ?
O2 P1 O1 106.1(7) . . ?
O2 P1 Se1 114.1(5) . . ?
O1 P1 Se1 104.5(5) . . ?
O2 P1 Se1 103.9(5) . 16_658 ?
O1 P1 Se1 113.0(5) . 16_658 ?
Se1 P1 Se1 115.23(18) . 16_658 ?
C1 O1 P1 118.9(9) . . ?
P1 O2 C1 129.7(8) . 1_554 ?
C2 C1 O1 114.6(14) . . ?
C2 C1 O2 94.5(19) . 1_556 ?
O1 C1 O2 113.3(12) . 1_556 ?

loop_
_geom_bond_atom_site_label_1
_geom_bond_atom_site_label_2
_geom_bond_distance
_geom_bond_site_symmetry_2
_geom_bond_publ_flag
Cd1 Se1 2.6800(10) . ?
Cd1 Se1 2.6800(10) 11_667 ?
Cd1 Se1 2.6800(10) 6_554 ?
Cd1 Se1 2.6800(10) 16_657 ?
Se1 P1 2.248(4) . ?
Se1 P1 2.256(4) 11_668 ?
P1 O2 1.577(12) . ?
P1 O1 1.587(12) . ?
P1 Se1 2.256(4) 16_658 ?
O1 C1 1.474(18) . ?
O2 C1 1.84(2) 1_554 ?
C1 C2 1.33(2) . ?
C1 O2 1.84(2) 1_556 ?
